data_7104643
loop_
_publ_author_name
'Mir, Mohammad Hedayetullah'
'Wang, Li'
'Wong, Ming Wah'
'Vittal, Jagadese J'

_publ_section_title
;
 Water helicate (H(2)O)(7), hosted by a diamondoid metal-organic
 framework.
;
_journal_issue 30
_journal_name_full 'Chemical communications (Cambridge, England)'
_journal_page_first 4539
_journal_page_last 4541
_journal_paper_doi 10.1039/b906270j
_journal_volume 34
_journal_year 2009
_chemical_formula_sum 'C42 H47 Cl2 Cu3 N6 O23.5'
_chemical_formula_weight 1273.38
_chemical_name_systematic
;
?
;
_space_group_IT_number 15
_symmetry_cell_setting monoclinic
_symmetry_space_group_name_Hall '-C 2yc'
_symmetry_space_group_name_H-M 'C 1 2/c 1'
_atom_sites_solution_hydrogens geom
_atom_sites_solution_primary direct
_atom_sites_solution_secondary difmap
_audit_creation_method SHELXL-97
_cell_angle_alpha 90.00
_cell_angle_beta 113.271(3)
_cell_angle_gamma 90.00
_cell_formula_units_Z 4
_cell_length_a 19.791(3)
_cell_length_b 22.674(3)
_cell_length_c 12.8770(17)
_cell_measurement_reflns_used 7412
_cell_measurement_temperature 223(2)
_cell_measurement_theta_max 27.43
_cell_measurement_theta_min 2.24
_cell_volume 5308.2(12)
_computing_cell_refinement 'Bruker SMART'
_computing_data_collection 'Bruker SMART'
_computing_data_reduction 'Bruker SAINT'
_computing_molecular_graphics 'Bruker SHELXTL'
_computing_publication_material 'Bruker SHELXTL'
_computing_structure_refinement 'SHELXL-97 (Sheldrick, 1997)'
_computing_structure_solution 'SHELXS-97 (Sheldrick, 1990)'
_diffrn_ambient_temperature 223(2)
_diffrn_measured_fraction_theta_full 0.998
_diffrn_measured_fraction_theta_max 0.998
_diffrn_measurement_device_type 'CCD area detector'
_diffrn_measurement_method 'phi and omega scans'
_diffrn_radiation_monochromator graphite
_diffrn_radiation_source 'fine-focus sealed tube'
_diffrn_radiation_type MoK\a
_diffrn_radiation_wavelength 0.71073
_diffrn_reflns_av_R_equivalents 0.0254
_diffrn_reflns_av_sigmaI/netI 0.0259
_diffrn_reflns_limit_h_max 24
_diffrn_reflns_limit_h_min -20
_diffrn_reflns_limit_k_max 27
_diffrn_reflns_limit_k_min -27
_diffrn_reflns_limit_l_max 15
_diffrn_reflns_limit_l_min -15
_diffrn_reflns_number 18442
_diffrn_reflns_theta_full 26.00
_diffrn_reflns_theta_max 26.00
_diffrn_reflns_theta_min 1.80
_exptl_absorpt_coefficient_mu 1.378
_exptl_absorpt_correction_T_max 0.6368
_exptl_absorpt_correction_T_min 0.5457
_exptl_absorpt_correction_type empirical
_exptl_absorpt_process_details 'SADABS (Sheldrick, 2005)'
_exptl_crystal_colour BLUE
_exptl_crystal_density_diffrn 1.593
_exptl_crystal_density_meas ?
_exptl_crystal_density_method 'not measured'
_exptl_crystal_description BLOCK
_exptl_crystal_F_000 2600
_exptl_crystal_size_max 0.50
_exptl_crystal_size_mid 0.42
_exptl_crystal_size_min 0.36
_refine_diff_density_max 1.004
_refine_diff_density_min -0.374
_refine_diff_density_rms 0.094
_refine_ls_extinction_method none
_refine_ls_goodness_of_fit_ref 1.055
_refine_ls_hydrogen_treatment mixed
_refine_ls_matrix_type full
_refine_ls_number_parameters 398
_refine_ls_number_reflns 5213
_refine_ls_number_restraints 37
_refine_ls_restrained_S_all 1.067
_refine_ls_R_factor_all 0.0449
_refine_ls_R_factor_gt 0.0388
_refine_ls_shift/su_max 0.002
_refine_ls_shift/su_mean 0.000
_refine_ls_structure_factor_coef Fsqd
_refine_ls_weighting_details 'calc w=1/[\s^2^(Fo^2^)+(0.0746P)^2^+4.1583P] where P=(Fo^2^+2Fc^2^)/3'
_refine_ls_weighting_scheme calc
_refine_ls_wR_factor_gt 0.1120
_refine_ls_wR_factor_ref 0.1168
_reflns_number_gt 4517
_reflns_number_total 5213
_reflns_threshold_expression >2sigma(I)
_cod_data_source_file b906270j.txt
_cod_data_source_block 8361jj
_cod_depositor_comments
;
The following automatic conversions were performed:
'_symmetry_cell_setting' value 'Monoclinic' changed to 'monoclinic'
according to '/home/saulius/struct/CIF-dictionaries/cif_core.dic'
dictionary named 'cif_core.dic' version 2.4.1 from 2010-06-29.

Automatic conversion script
Id: cif_fix_enum 1527 2010-12-29 10:47:43Z saulius 

The following automatic conversions were performed:

'_exptl_crystal_density_meas' value 'not' was changed to '?' - the
value is perceived as not measured.

Automatic conversion script
Id: cif_fix_values 3008 2015-01-20 13:52:24Z robertas 
;
_cod_original_sg_symbol_H-M C2/c
_cod_original_formula_sum 'C42 H47 Cl2 Cu3 N6 O23.50'
_cod_database_code 7104643

loop_
_symmetry_equiv_pos_as_xyz
'x, y, z'
'-x, y, -z+1/2'
'x+1/2, y+1/2, z'
'-x+1/2, y+1/2, -z+1/2'
'-x, -y, -z'
'x, -y, z-1/2'
'-x+1/2, -y+1/2, -z'
'x+1/2, -y+1/2, z-1/2'

loop_
_atom_site_label
_atom_site_type_symbol
_atom_site_fract_x
_atom_site_fract_y
_atom_site_fract_z
_atom_site_U_iso_or_equiv
_atom_site_adp_type
_atom_site_occupancy
_atom_site_symmetry_multiplicity
_atom_site_calc_flag
_atom_site_refinement_flags
_atom_site_disorder_assembly
_atom_site_disorder_group
Cu1 Cu 0.495562(16) 0.761152(13) 0.54798(2) 0.03480(12) Uani 1 1 d . . .
Cu2 Cu 0.5000 0.862118(17) 0.7500 0.03168(13) Uani 1 2 d S . .
O1 O 0.57769(11) 0.74239(8) 0.68852(16) 0.0435(5) Uani 1 1 d . . .
O2 O 0.57671(9) 0.80480(8) 0.82350(15) 0.0371(4) Uani 1 1 d . . .
O3 O 0.51219(10) 0.84678(8) 0.55999(15) 0.0369(4) Uani 1 1 d . . .
O4 O 0.62719(12) 0.84826(9) 0.5672(2) 0.0565(6) Uani 1 1 d . . .
N1 N 0.40429(12) 0.76683(10) 0.40790(19) 0.0400(5) Uani 1 1 d . . .
N2 N 0.46563(13) 0.67583(10) 0.53259(19) 0.0404(5) Uani 1 1 d . . .
N3 N 0.57098(12) 0.92887(9) 0.79993(17) 0.0362(5) Uani 1 1 d . . .
C1 C 0.37500(16) 0.81625(15) 0.3509(3) 0.0517(7) Uani 1 1 d . . .
H1 H 0.3968 0.8527 0.3802 0.062 Uiso 1 1 calc R . .
C2 C 0.31381(19) 0.8152(2) 0.2504(3) 0.0695(10) Uani 1 1 d . . .
H2 H 0.2937 0.8506 0.2129 0.083 Uiso 1 1 calc R . .
C3 C 0.2830(2) 0.7629(2) 0.2063(3) 0.0799(12) Uani 1 1 d . . .
H3 H 0.2419 0.7614 0.1371 0.096 Uiso 1 1 calc R . .
C4 C 0.3125(2) 0.7117(2) 0.2638(3) 0.0706(10) Uani 1 1 d . . .
H4 H 0.2917 0.6750 0.2340 0.085 Uiso 1 1 calc R . .
C5 C 0.37286(15) 0.71451(14) 0.3656(2) 0.0455(6) Uani 1 1 d . . .
C6 C 0.40732(16) 0.66316(13) 0.4363(3) 0.0469(7) Uani 1 1 d . . .
C7 C 0.3835(2) 0.60575(16) 0.4097(3) 0.0658(9) Uani 1 1 d . . .
H7 H 0.3430 0.5974 0.3421 0.079 Uiso 1 1 calc R . .
C8 C 0.4192(2) 0.56084(16) 0.4826(4) 0.0745(11) Uani 1 1 d . . .
H8 H 0.4033 0.5216 0.4657 0.089 Uiso 1 1 calc R . .
C9 C 0.4784(2) 0.57399(14) 0.5803(4) 0.0658(9) Uani 1 1 d . . .
H9 H 0.5036 0.5440 0.6313 0.079 Uiso 1 1 calc R . .
C10 C 0.50056(19) 0.63184(13) 0.6027(3) 0.0516(7) Uani 1 1 d . . .
H10 H 0.5415 0.6408 0.6693 0.062 Uiso 1 1 calc R . .
C11 C 0.64426(15) 0.92379(14) 0.8483(2) 0.0477(7) Uani 1 1 d . . .
H11 H 0.6654 0.8860 0.8652 0.057 Uiso 1 1 calc R . .
C12 C 0.68973(18) 0.97286(17) 0.8741(3) 0.0617(9) Uani 1 1 d . . .
H12 H 0.7411 0.9684 0.9079 0.074 Uiso 1 1 calc R . .
C13 C 0.6591(2) 1.02738(16) 0.8501(3) 0.0625(9) Uani 1 1 d . . .
H13 H 0.6893 1.0610 0.8672 0.075 Uiso 1 1 calc R . .
C14 C 0.5834(2) 1.03325(13) 0.8003(3) 0.0519(8) Uani 1 1 d . . .
H14 H 0.5616 1.0708 0.7829 0.062 Uiso 1 1 calc R . .
C15 C 0.54023(15) 0.98282(11) 0.7764(2) 0.0380(6) Uani 1 1 d . . .
C16 C 0.60351(13) 0.76330(10) 0.7859(2) 0.0331(5) Uani 1 1 d . . .
C17 C 0.67324(14) 0.73675(11) 0.8655(2) 0.0376(6) Uani 1 1 d . . .
H17 H 0.6884 0.7005 0.8464 0.045 Uiso 1 1 calc R . .
C18 C 0.71499(13) 0.76198(11) 0.9622(2) 0.0354(5) Uani 1 1 d . . .
H18A H 0.6984 0.7972 0.9829 0.042 Uiso 1 1 calc R . .
C19 C 0.56920(15) 0.87300(11) 0.5588(2) 0.0382(6) Uani 1 1 d . . .
C20 C 0.56483(15) 0.93821(12) 0.5463(2) 0.0394(6) Uani 1 1 d . . .
H20 H 0.6090 0.9594 0.5668 0.047 Uiso 1 1 calc R . .
C21 C 0.50203(15) 0.96830(11) 0.5078(2) 0.0373(5) Uani 1 1 d . . .
H21 H 0.4579 0.9473 0.4898 0.045 Uiso 1 1 calc R . .
O5 O 0.56874(14) 0.74907(11) 0.4450(2) 0.0588(6) Uani 1 1 d D . .
H5A H 0.590(2) 0.7160(11) 0.462(4) 0.080 Uiso 1 1 d D . .
H5B H 0.6051(18) 0.7697(17) 0.485(3) 0.080 Uiso 1 1 d D . .
O1W O 0.5000 0.82784(16) 0.2500 0.0613(8) Uani 1 2 d SD . .
H1W H 0.5252(18) 0.8055(13) 0.300(2) 0.056(10) Uiso 1 1 d D . .
O2W O 0.75691(16) 0.89614(12) 0.5806(3) 0.0866(9) Uani 1 1 d D . .
H2WA H 0.7112(13) 0.8843(18) 0.558(3) 0.080 Uiso 1 1 d D . .
H2WB H 0.764(2) 0.9333(9) 0.591(4) 0.080 Uiso 1 1 d D . .
O3W O 0.6447(3) 0.6464(2) 0.4962(5) 0.1372(17) Uani 1 1 d D . .
H3WA H 0.644(3) 0.6279(18) 0.556(3) 0.080 Uiso 1 1 d D . .
H3WB H 0.677(2) 0.6340(18) 0.473(4) 0.080 Uiso 1 1 d D . .
Cl1 Cl 0.79604(6) 0.94869(4) 0.19777(9) 0.0718(3) Uani 1 1 d . . .
O6 O 0.8184(2) 0.9333(2) 0.3136(3) 0.1375(17) Uani 1 1 d D A .
O7 O 0.7236(6) 0.9676(7) 0.1534(7) 0.152(6) Uani 0.67(2) 1 d PD A 1
O8 O 0.8405(7) 0.9961(4) 0.1859(9) 0.165(4) Uani 0.67(2) 1 d PD A 1
O9 O 0.8055(8) 0.9027(3) 0.1360(10) 0.158(5) Uani 0.67(2) 1 d PD A 1
O7A O 0.7242(11) 0.9295(13) 0.1443(12) 0.152(12) Uani 0.33(2) 1 d PD A 2
O8A O 0.7926(18) 1.0096(5) 0.2040(13) 0.150(11) Uani 0.33(2) 1 d PD A 2
O9A O 0.8383(14) 0.9304(16) 0.1551(19) 0.202(16) Uani 0.33(2) 1 d PD A 2
O1S O 0.5000 0.4133(10) 0.7500 0.105(6) Uiso 0.25 2 d SP . .
O2S O 0.5000 0.3574(10) 0.7500 0.107(6) Uiso 0.25 2 d SP . .

loop_
_atom_site_aniso_label
_atom_site_aniso_U_11
_atom_site_aniso_U_22
_atom_site_aniso_U_33
_atom_site_aniso_U_23
_atom_site_aniso_U_13
_atom_site_aniso_U_12
Cu1 0.03168(19) 0.03521(19) 0.03069(19) -0.00023(11) 0.00503(14) -0.00022(11)
Cu2 0.0218(2) 0.0317(2) 0.0342(2) 0.000 0.00330(17) 0.000
O1 0.0416(11) 0.0387(10) 0.0356(10) -0.0035(8) -0.0002(8) 0.0056(8)
O2 0.0256(8) 0.0424(10) 0.0355(9) -0.0009(7) 0.0040(7) 0.0069(7)
O3 0.0354(9) 0.0343(9) 0.0402(10) 0.0037(7) 0.0142(8) 0.0010(7)
O4 0.0383(11) 0.0460(11) 0.0852(17) -0.0033(11) 0.0246(11) 0.0001(9)
N1 0.0317(11) 0.0532(13) 0.0330(12) -0.0004(9) 0.0105(9) 0.0000(9)
N2 0.0409(12) 0.0389(11) 0.0400(12) -0.0055(9) 0.0145(10) -0.0002(9)
N3 0.0357(11) 0.0399(11) 0.0287(10) 0.0001(9) 0.0081(8) -0.0069(9)
C1 0.0392(15) 0.0634(18) 0.0465(17) 0.0129(14) 0.0105(13) 0.0019(13)
C2 0.0465(19) 0.094(3) 0.055(2) 0.025(2) 0.0057(15) 0.0026(18)
C3 0.051(2) 0.117(4) 0.047(2) 0.008(2) -0.0064(16) 0.003(2)
C4 0.053(2) 0.092(3) 0.052(2) -0.0234(19) 0.0055(16) -0.0118(19)
C5 0.0362(14) 0.0616(17) 0.0373(15) -0.0104(13) 0.0129(12) -0.0022(13)
C6 0.0418(15) 0.0534(16) 0.0465(16) -0.0191(13) 0.0185(13) -0.0070(12)
C7 0.057(2) 0.058(2) 0.076(2) -0.0263(18) 0.0203(17) -0.0132(16)
C8 0.074(2) 0.0457(18) 0.107(3) -0.0229(19) 0.038(2) -0.0153(17)
C9 0.075(2) 0.0405(16) 0.085(3) 0.0002(16) 0.036(2) -0.0002(16)
C10 0.0541(18) 0.0436(15) 0.0549(19) -0.0021(13) 0.0191(15) -0.0012(13)
C11 0.0355(14) 0.0547(16) 0.0447(16) 0.0023(13) 0.0072(12) -0.0100(12)
C12 0.0426(17) 0.078(2) 0.057(2) -0.0017(17) 0.0115(14) -0.0259(16)
C13 0.073(2) 0.062(2) 0.055(2) -0.0099(16) 0.0270(17) -0.0349(18)
C14 0.079(2) 0.0427(15) 0.0430(16) -0.0067(12) 0.0334(16) -0.0155(15)
C15 0.0506(15) 0.0394(13) 0.0258(12) -0.0024(10) 0.0172(11) -0.0065(11)
C16 0.0283(12) 0.0316(12) 0.0337(13) 0.0030(10) 0.0062(10) -0.0001(9)
C17 0.0291(13) 0.0401(14) 0.0380(14) 0.0030(10) 0.0074(10) 0.0076(10)
C18 0.0270(13) 0.0395(13) 0.0363(13) 0.0027(10) 0.0091(11) 0.0069(10)
C19 0.0380(14) 0.0386(13) 0.0357(14) 0.0006(10) 0.0122(11) -0.0001(11)
C20 0.0446(15) 0.0407(13) 0.0362(14) 0.0025(11) 0.0195(11) -0.0053(11)
C21 0.0448(15) 0.0409(13) 0.0300(13) 0.0036(10) 0.0187(11) -0.0022(11)
O5 0.0542(14) 0.0681(14) 0.0586(15) 0.0036(12) 0.0270(12) 0.0124(11)
O1W 0.073(2) 0.059(2) 0.053(2) 0.000 0.0253(18) 0.000
O2W 0.0546(15) 0.0594(15) 0.146(3) 0.0214(17) 0.0406(18) 0.0068(13)
O3W 0.175(4) 0.107(3) 0.178(5) 0.039(3) 0.120(4) 0.069(3)
Cl1 0.0812(7) 0.0578(5) 0.0836(7) 0.0076(4) 0.0402(5) 0.0099(4)
O6 0.091(3) 0.202(5) 0.097(3) 0.059(3) 0.014(2) 0.010(3)
O7 0.133(8) 0.232(13) 0.110(6) 0.070(7) 0.068(6) 0.120(9)
O8 0.208(10) 0.080(6) 0.251(11) 0.013(6) 0.139(9) -0.033(6)
O9 0.258(14) 0.059(4) 0.226(9) -0.012(4) 0.170(9) 0.014(5)
O7A 0.112(14) 0.21(2) 0.077(8) 0.036(11) -0.022(8) -0.083(14)
O8A 0.21(3) 0.074(8) 0.130(13) -0.010(7) 0.024(13) 0.003(11)
O9A 0.22(2) 0.25(4) 0.24(3) 0.06(2) 0.20(2) 0.09(2)

loop_
_atom_type_symbol
_atom_type_description
_atom_type_scat_dispersion_real
_atom_type_scat_dispersion_imag
_atom_type_scat_source
C C 0.0033 0.0016 'International Tables Vol C Tables 4.2.6.8 and 6.1.1.4'
H H 0.0000 0.0000 'International Tables Vol C Tables 4.2.6.8 and 6.1.1.4'
N N 0.0061 0.0033 'International Tables Vol C Tables 4.2.6.8 and 6.1.1.4'
O O 0.0106 0.0060 'International Tables Vol C Tables 4.2.6.8 and 6.1.1.4'
Cl Cl 0.1484 0.1585 'International Tables Vol C Tables 4.2.6.8 and 6.1.1.4'
Cu Cu 0.3201 1.2651 'International Tables Vol C Tables 4.2.6.8 and 6.1.1.4'

loop_
_geom_angle_atom_site_label_1
_geom_angle_atom_site_label_2
_geom_angle_atom_site_label_3
_geom_angle
_geom_angle_site_symmetry_1
_geom_angle_site_symmetry_3
_geom_angle_publ_flag
O1 Cu1 O3 95.20(8) . . ?
O1 Cu1 N1 169.91(9) . . ?
O3 Cu1 N1 94.09(9) . . ?
O1 Cu1 N2 89.23(9) . . ?
O3 Cu1 N2 172.93(8) . . ?
N1 Cu1 N2 81.15(10) . . ?
O1 Cu1 O5 91.44(9) . . ?
O3 Cu1 O5 92.20(8) . . ?
N1 Cu1 O5 92.13(9) . . ?
N2 Cu1 O5 93.20(9) . . ?
O2 Cu2 O2 95.75(11) 2_656 . ?
O2 Cu2 N3 169.86(8) 2_656 . ?
O2 Cu2 N3 92.03(8) . . ?
O2 Cu2 N3 92.03(8) 2_656 2_656 ?
O2 Cu2 N3 169.86(8) . 2_656 ?
N3 Cu2 N3 81.04(13) . 2_656 ?
C16 O1 Cu1 135.55(17) . . ?
C16 O2 Cu2 132.63(17) . . ?
C19 O3 Cu1 125.35(16) . . ?
C1 N1 C5 118.9(3) . . ?
C1 N1 Cu1 126.3(2) . . ?
C5 N1 Cu1 114.67(19) . . ?
C10 N2 C6 119.1(3) . . ?
C10 N2 Cu1 126.6(2) . . ?
C6 N2 Cu1 114.0(2) . . ?
C11 N3 C15 119.6(2) . . ?
C11 N3 Cu2 125.57(19) . . ?
C15 N3 Cu2 114.80(17) . . ?
N1 C1 C2 121.9(3) . . ?
C3 C2 C1 119.5(4) . . ?
C2 C3 C4 119.3(3) . . ?
C3 C4 C5 119.7(4) . . ?
N1 C5 C4 120.7(3) . . ?
N1 C5 C6 114.8(2) . . ?
C4 C5 C6 124.5(3) . . ?
N2 C6 C7 120.9(3) . . ?
N2 C6 C5 114.8(2) . . ?
C7 C6 C5 124.3(3) . . ?
C8 C7 C6 119.6(3) . . ?
C9 C8 C7 119.2(3) . . ?
C8 C9 C10 119.0(4) . . ?
N2 C10 C9 122.1(3) . . ?
N3 C11 C12 121.6(3) . . ?
C13 C12 C11 119.2(3) . . ?
C12 C13 C14 119.8(3) . . ?
C13 C14 C15 118.9(3) . . ?
N3 C15 C14 121.0(3) . . ?
N3 C15 C15 114.62(14) . 2_656 ?
C14 C15 C15 124.37(19) . 2_656 ?
O1 C16 O2 126.9(2) . . ?
O1 C16 C17 116.2(2) . . ?
O2 C16 C17 116.9(2) . . ?
C18 C17 C16 122.7(2) . . ?
C17 C18 C18 123.1(3) . 7_667 ?
O4 C19 O3 125.2(2) . . ?
O4 C19 C20 118.1(2) . . ?
O3 C19 C20 116.7(2) . . ?
C21 C20 C19 123.8(3) . . ?
C20 C21 C21 123.6(3) . 5_676 ?
O9A Cl1 O9 38.5(17) . . ?
O9A Cl1 O7A 114.5(11) . . ?
O9 Cl1 O7A 79.6(13) . . ?
O9A Cl1 O7 133.7(12) . . ?
O9 Cl1 O7 110.6(6) . . ?
O7A Cl1 O7 36.8(10) . . ?
O9A Cl1 O8A 114.5(10) . . ?
O9 Cl1 O8A 144.4(11) . . ?
O7A Cl1 O8A 106.2(9) . . ?
O7 Cl1 O8A 69.5(10) . . ?
O9A Cl1 O6 113.4(9) . . ?
O9 Cl1 O6 111.5(5) . . ?
O7A Cl1 O6 106.2(6) . . ?
O7 Cl1 O6 110.6(4) . . ?
O8A Cl1 O6 100.7(8) . . ?
O9A Cl1 O8 69.7(15) . . ?
O9 Cl1 O8 106.2(5) . . ?
O7A Cl1 O8 137.4(8) . . ?
O7 Cl1 O8 107.7(5) . . ?
O8A Cl1 O8 46.1(12) . . ?
O6 Cl1 O8 110.2(5) . . ?

loop_
_geom_bond_atom_site_label_1
_geom_bond_atom_site_label_2
_geom_bond_distance
_geom_bond_site_symmetry_2
_geom_bond_publ_flag
Cu1 O1 1.9426(19) . ?
Cu1 O3 1.9650(18) . ?
Cu1 N1 1.990(2) . ?
Cu1 N2 2.010(2) . ?
Cu1 O5 2.335(2) . ?
Cu2 O2 1.9376(17) 2_656 ?
Cu2 O2 1.9376(17) . ?
Cu2 N3 1.991(2) . ?
Cu2 N3 1.991(2) 2_656 ?
O1 C16 1.246(3) . ?
O2 C16 1.266(3) . ?
O3 C19 1.281(3) . ?
O4 C19 1.243(3) . ?
N1 C1 1.340(4) . ?
N1 C5 1.350(4) . ?
N2 C10 1.339(4) . ?
N2 C6 1.349(4) . ?
N3 C11 1.338(4) . ?
N3 C15 1.346(3) . ?
C1 C2 1.380(5) . ?
C2 C3 1.352(6) . ?
C3 C4 1.375(6) . ?
C4 C5 1.383(4) . ?
C5 C6 1.469(4) . ?
C6 C7 1.381(4) . ?
C7 C8 1.377(6) . ?
C8 C9 1.371(6) . ?
C9 C10 1.377(4) . ?
C11 C12 1.386(4) . ?
C12 C13 1.357(5) . ?
C13 C14 1.384(5) . ?
C14 C15 1.387(4) . ?
C15 C15 1.464(6) 2_656 ?
C16 C17 1.483(3) . ?
C17 C18 1.322(4) . ?
C18 C18 1.448(5) 7_667 ?
C19 C20 1.486(4) . ?
C20 C21 1.330(4) . ?
C21 C21 1.449(5) 5_676 ?
Cl1 O9A 1.240(14) . ?
Cl1 O9 1.369(8) . ?
Cl1 O7A 1.382(14) . ?
Cl1 O7 1.385(8) . ?
Cl1 O8A 1.387(12) . ?
Cl1 O6 1.421(4) . ?
Cl1 O8 1.435(7) . ?
O1S O2S 1.27(3) . ?

loop_
_geom_hbond_atom_site_label_D
_geom_hbond_atom_site_label_H
_geom_hbond_atom_site_label_A
_geom_hbond_distance_DH
_geom_hbond_distance_HA
_geom_hbond_distance_DA
_geom_hbond_angle_DHA
_geom_hbond_site_symmetry_A
O5 H5B O4 0.844(19) 2.03(3) 2.727(3) 140(4) .
O5 H5A O3W 0.843(19) 1.87(2) 2.707(4) 173(4) .
O1W H1W O5 0.814(18) 2.15(2) 2.940(3) 165(4) .
O2W H2WA O4 0.876(19) 1.90(2) 2.729(3) 157(4) .
O2W H2WB O8A 0.858(19) 1.86(3) 2.589(14) 142(4) 6_576
O2W H2WB O8 0.858(19) 2.21(3) 2.963(14) 147(4) 6_576
O2W H2WB O7 0.858(19) 2.62(3) 3.369(16) 147(4) 6_576
O3W H3WA O6 0.880(19) 2.08(3) 2.897(6) 154(4) 7_666
O3W H3WB O2W 0.853(19) 1.83(2) 2.687(5) 177(4) 7_666
